data_2014722
loop_
_publ_author_name
'Seela, Frank'
'Sirivolu, Venkata Ramana'
'He, Junlin'
'Eickmeier, Henning'

_publ_section_title
;3-Bromo-1-(2-deoxy-\b-<small>D</small>-<i>erythro</i>-pentofuranosyl)-1<i>H</i>-pyrazolo[3,4-<i>d</i>]pyrimidine-4,6-diamine:
 a nucleoside which strongly enhances DNA duplex stability
;
_journal_issue 2
_journal_name_full 'Acta Crystallographica Section C'
_journal_page_first o67
_journal_page_last o69
_journal_paper_doi 10.1107/S0108270104032123
_journal_volume 61
_journal_year 2005
_chemical_formula_iupac 'C10 H13 Br N6 O3'
_chemical_formula_moiety 'C10 H13 Br N6 O3'
_chemical_formula_sum 'C10 H13 Br N6 O3'
_chemical_formula_weight 345.17
_chemical_name_systematic
;
3-Bromo-1-(2-deoxy-\b-D-erythro-pentofuranosyl)-1H-
pyrazolo[3,4-d]pyrimidine-4,6-diamine
;
_space_group_IT_number 19
_symmetry_cell_setting orthorhombic
_symmetry_space_group_name_Hall 'P 2ac 2ab'
_symmetry_space_group_name_H-M 'P 21 21 21'
_atom_sites_solution_hydrogens geom
_atom_sites_solution_primary direct
_atom_sites_solution_secondary difmap
_audit_creation_method SHELXL-97
_cell_angle_alpha 90.00
_cell_angle_beta 90.00
_cell_angle_gamma 90.00
_cell_formula_units_Z 4
_cell_length_a 7.5939(10)
_cell_length_b 9.2822(18)
_cell_length_c 18.164(2)
_cell_measurement_reflns_used 42
_cell_measurement_temperature 293(2)
_cell_measurement_theta_max 12.49
_cell_measurement_theta_min 4.99
_cell_volume 1280.3(3)
_computing_cell_refinement XSCANS
_computing_data_collection 'XSCANS (Siemens, 1996)'
_computing_data_reduction 'SHELXTL (Sheldrick, 1997)'
_computing_molecular_graphics SHELXTL
_computing_publication_material 'SHELXTL (Sheldrick, 1997) and PLATON (Spek, 1999)'
_computing_structure_refinement SHELXTL
_computing_structure_solution SHELXTL
_diffrn_ambient_temperature 293(2)
_diffrn_measured_fraction_theta_full 1.000
_diffrn_measured_fraction_theta_max 1.000
_diffrn_measurement_device_type 'Bruker P4'
_diffrn_measurement_method '2\q/\w scans'
_diffrn_radiation_monochromator graphite
_diffrn_radiation_source 'fine-focus sealed tube'
_diffrn_radiation_type MoK\a
_diffrn_radiation_wavelength 0.71073
_diffrn_reflns_av_R_equivalents 0.0423
_diffrn_reflns_av_sigmaI/netI 0.0695
_diffrn_reflns_limit_h_max 10
_diffrn_reflns_limit_h_min -10
_diffrn_reflns_limit_k_max 13
_diffrn_reflns_limit_k_min -13
_diffrn_reflns_limit_l_max 25
_diffrn_reflns_limit_l_min -25
_diffrn_reflns_number 4231
_diffrn_reflns_theta_full 30.00
_diffrn_reflns_theta_max 30.00
_diffrn_reflns_theta_min 2.24
_diffrn_standards_decay_% none
_diffrn_standards_interval_count 97
_diffrn_standards_number 3
_exptl_absorpt_coefficient_mu 3.230
_exptl_absorpt_correction_T_max 0.5194
_exptl_absorpt_correction_T_min 0.3155
_exptl_absorpt_correction_type empirical
_exptl_absorpt_process_details '(SHELXTL; Sheldrick,1997)'
_exptl_crystal_colour 'light brown'
_exptl_crystal_density_diffrn 1.791
_exptl_crystal_density_method 'not measured'
_exptl_crystal_description 'transparent plate'
_exptl_crystal_F_000 696
_exptl_crystal_size_max 0.32
_exptl_crystal_size_mid 0.28
_exptl_crystal_size_min 0.14
_refine_diff_density_max 0.443
_refine_diff_density_min -0.887
_refine_ls_abs_structure_details 'Flack (1983), 1536 Friedel pairs?'
_refine_ls_abs_structure_Flack 0.020(16)
_refine_ls_extinction_method none
_refine_ls_goodness_of_fit_ref 1.065
_refine_ls_hydrogen_treatment mixed
_refine_ls_matrix_type full
_refine_ls_number_parameters 199
_refine_ls_number_reflns 3682
_refine_ls_number_restraints 8
_refine_ls_restrained_S_all 1.064
_refine_ls_R_factor_all 0.0909
_refine_ls_R_factor_gt 0.0563
_refine_ls_shift/su_max 0.001
_refine_ls_shift/su_mean 0.000
_refine_ls_structure_factor_coef Fsqd
_refine_ls_weighting_details 'calc w=1/[\s^2^(Fo^2^)+(0.0688P)^2^+0.0128P] where P=(Fo^2^+2Fc^2^)/3'
_refine_ls_weighting_scheme calc
_refine_ls_wR_factor_gt 0.1224
_refine_ls_wR_factor_ref 0.1394
_reflns_number_gt 2568
_reflns_number_total 3682
_reflns_threshold_expression I>2\s(I)
_cod_data_source_file sk1785.cif
_cod_data_source_block I
_cod_original_sg_symbol_H-M 'P21 21 21'
_cod_database_code 2014722
_cod_database_fobs_code 2014722

loop_
_symmetry_equiv_pos_as_xyz
'x, y, z'
'-x+1/2, -y, z+1/2'
'-x, y+1/2, -z+1/2'
'x+1/2, -y+1/2, -z'

loop_
_atom_site_label
_atom_site_fract_x
_atom_site_fract_y
_atom_site_fract_z
_atom_site_U_iso_or_equiv
_atom_site_adp_type
_atom_site_calc_flag
_atom_site_refinement_flags
_atom_site_occupancy
_atom_site_disorder_assembly
_atom_site_disorder_group
_atom_site_type_symbol
N1 0.1137(6) 0.9773(4) 0.02381(18) 0.0331(8) Uani d . 1 . . N
N2 0.1220(7) 1.0731(4) 0.0832(2) 0.0385(9) Uani d . 1 . . N
C3 0.1229(8) 1.2003(5) 0.0532(2) 0.0344(10) Uani d . 1 . . C
Br3 0.13107(9) 1.36522(5) 0.11197(3) 0.05024(19) Uani d . 1 . . Br
C3A 0.1134(7) 1.1953(4) -0.0250(2) 0.0319(9) Uani d . 1 . . C
N4 0.1244(10) 1.4340(4) -0.0763(3) 0.0543(13) Uani d D 1 . . N
H4A 0.116(9) 1.484(6) -0.113(2) 0.065 Uiso d D 1 . . H
H4B 0.147(10) 1.483(7) -0.040(2) 0.065 Uiso d D 1 . . H
C4 0.1138(8) 1.2912(5) -0.0859(3) 0.0355(10) Uani d . 1 . . C
N5 0.1009(5) 1.2375(4) -0.1540(2) 0.0337(9) Uani d . 1 . . N
N6 0.0690(6) 1.0447(5) -0.2317(2) 0.0391(10) Uani d D 1 . . N
H6A 0.051(8) 0.959(2) -0.241(3) 0.047 Uiso d D 1 . . H
H6B 0.026(7) 1.091(6) -0.266(2) 0.047 Uiso d D 1 . . H
C6 0.0872(6) 1.0917(5) -0.1615(3) 0.0309(10) Uani d . 1 . . C
N7 0.0927(5) 0.9922(4) -0.1089(2) 0.0294(8) Uani d . 1 . . N
C7A 0.1076(6) 1.0491(4) -0.0409(2) 0.0272(9) Uani d . 1 . . C
C1' 0.1025(6) 0.8241(4) 0.0377(2) 0.0270(9) Uani d . 1 . . C
H1' 0.1193 0.7721 -0.0087 0.032 Uiso calc R 1 . . H
C2' 0.2376(6) 0.7714(5) 0.0933(2) 0.0319(10) Uani d . 1 . . C
H2'1 0.2823 0.6772 0.0797 0.038 Uiso calc R 1 . . H
H2'2 0.3356 0.8381 0.0969 0.038 Uiso calc R 1 . . H
C3' 0.1370(6) 0.7642(4) 0.1656(2) 0.0294(8) Uani d D 1 . . C
H3'1 0.1427 0.8570 0.1912 0.035 Uiso calc R 1 . . H
O3' 0.1963(5) 0.6507(4) 0.21257(18) 0.0411(8) Uani d D 1 . . O
H3' 0.224(8) 0.6834(18) 0.2528(12) 0.062 Uiso d D 1 . . H
C4' -0.0522(6) 0.7333(5) 0.1399(2) 0.0262(9) Uani d . 1 . . C
H4' -0.0709 0.6288 0.1385 0.031 Uiso calc R 1 . . H
O4' -0.0644(4) 0.7896(4) 0.06659(17) 0.0387(8) Uani d . 1 . . O
C5' -0.1878(6) 0.8004(6) 0.1888(3) 0.0397(12) Uani d D 1 . . C
H5'1 -0.1831 0.7542 0.2367 0.048 Uiso calc R 1 . . H
H5'2 -0.1589 0.9014 0.1957 0.048 Uiso calc R 1 . . H
O5' -0.3636(5) 0.7899(3) 0.16080(18) 0.0354(7) Uani d D 1 . . O
H5' -0.380(3) 0.7079(19) 0.145(3) 0.053 Uiso d D 1 . . H

loop_
_atom_site_aniso_label
_atom_site_aniso_U_11
_atom_site_aniso_U_22
_atom_site_aniso_U_33
_atom_site_aniso_U_12
_atom_site_aniso_U_13
_atom_site_aniso_U_23
N1 0.050(2) 0.0267(17) 0.0221(16) 0.0028(19) -0.0005(18) -0.0001(13)
N2 0.057(3) 0.0312(19) 0.0278(18) 0.006(2) -0.006(2) -0.0016(15)
C3 0.044(3) 0.031(2) 0.028(2) 0.003(2) -0.003(2) -0.0009(16)
Br3 0.0810(4) 0.0313(2) 0.0384(2) 0.0058(3) -0.0074(3) -0.0074(2)
C3A 0.043(3) 0.0255(19) 0.027(2) 0.003(2) -0.001(2) 0.0037(16)
N4 0.090(4) 0.027(2) 0.045(3) -0.006(3) -0.007(3) 0.0096(18)
C4 0.040(3) 0.029(2) 0.038(2) -0.002(2) -0.004(2) 0.0052(17)
N5 0.039(2) 0.0332(18) 0.0283(18) -0.0039(18) -0.0010(18) 0.0093(15)
N6 0.053(3) 0.038(2) 0.026(2) -0.0036(19) -0.0040(18) 0.0042(17)
C6 0.030(2) 0.034(2) 0.029(2) -0.0009(17) 0.0018(18) 0.0022(17)
N7 0.034(2) 0.0275(16) 0.0268(17) 0.0018(14) -0.0004(17) 0.0012(15)
C7A 0.032(2) 0.0251(18) 0.0245(19) -0.0004(19) -0.0019(19) 0.0050(15)
C1' 0.032(2) 0.0218(17) 0.0272(19) 0.0005(17) 0.0015(18) 0.0024(14)
C2' 0.032(2) 0.029(2) 0.035(3) -0.0006(19) 0.0027(18) 0.0079(17)
C3' 0.035(2) 0.0231(18) 0.030(2) 0.001(2) -0.007(2) 0.0017(15)
O3' 0.055(2) 0.0349(18) 0.0338(17) 0.0072(16) -0.0137(15) 0.0061(14)
C4' 0.036(2) 0.0213(18) 0.0214(18) 0.0006(17) -0.0053(17) -0.0021(15)
O4' 0.0308(17) 0.057(2) 0.0280(16) -0.0078(15) -0.0055(13) 0.0124(16)
C5' 0.039(3) 0.046(3) 0.033(2) 0.002(2) -0.002(2) -0.012(2)
O5' 0.0350(17) 0.0335(16) 0.0376(16) 0.0008(16) -0.0001(16) -0.0087(13)

loop_
_atom_type_symbol
_atom_type_description
_atom_type_scat_dispersion_real
_atom_type_scat_dispersion_imag
_atom_type_scat_source
C C 0.0033 0.0016 'International Tables Vol C Tables 4.2.6.8 and 6.1.1.4'
H H 0.0000 0.0000 'International Tables Vol C Tables 4.2.6.8 and 6.1.1.4'
N N 0.0061 0.0033 'International Tables Vol C Tables 4.2.6.8 and 6.1.1.4'
O O 0.0106 0.0060 'International Tables Vol C Tables 4.2.6.8 and 6.1.1.4'
Br Br -0.2901 2.4595 'International Tables Vol C Tables 4.2.6.8 and 6.1.1.4'

loop_
_geom_angle_atom_site_label_1
_geom_angle_atom_site_label_2
_geom_angle_atom_site_label_3
_geom_angle
_geom_angle_publ_flag
C7A N1 N2 111.0(3) no
C7A N1 C1' 129.4(4) yes
N2 N1 C1' 119.5(3) yes
C3 N2 N1 104.7(4) no
N2 C3 C3A 112.9(4) no
N2 C3 Br3 120.3(3) yes
C3A C3 Br3 126.8(3) yes
C7A C3A C4 116.8(4) no
C7A C3A C3 104.0(4) no
C4 C3A C3 139.2(4) no
C4 N4 H4A 117(5) no
C4 N4 H4B 132(5) no
H4A N4 H4B 112(7) no
N5 C4 N4 119.6(4) yes
N5 C4 C3A 119.1(4) no
N4 C4 C3A 121.2(4) no
C4 N5 C6 117.9(4) no
C6 N6 H6A 121(4) no
C6 N6 H6B 126(4) no
H6A N6 H6B 106(6) no
N7 C6 N6 117.1(4) no
N7 C6 N5 127.9(4) no
N6 C6 N5 115.0(4) yes
C6 N7 C7A 112.9(4) no
N7 C7A N1 127.3(4) no
N7 C7A C3A 125.2(4) no
N1 C7A C3A 107.4(4) no
O4' C1' N1 109.9(4) yes
O4' C1' C2' 106.7(3) no
N1 C1' C2' 113.1(4) yes
O4' C1' H1' 109.0 no
N1 C1' H1' 109.0 no
C2' C1' H1' 109.0 no
C3' C2' C1' 104.4(4) no
C3' C2' H2'1 110.9 no
C1' C2' H2'1 110.9 no
C3' C2' H2'2 110.9 no
C1' C2' H2'2 110.9 no
H2'1 C2' H2'2 108.9 no
O3' C3' C2' 112.9(4) no
O3' C3' C4' 109.8(3) no
C2' C3' C4' 102.5(3) no
O3' C3' H3'1 110.5 no
C2' C3' H3'1 110.5 no
C4' C3' H3'1 110.5 no
C3' O3' H3' 110.0(11) no
O4' C4' C5' 110.8(4) yes
O4' C4' C3' 105.9(3) no
C5' C4' C3' 112.6(4) no
O4' C4' H4' 109.1 no
C5' C4' H4' 109.1 no
C3' C4' H4' 109.1 no
C1' O4' C4' 111.8(3) yes
O5' C5' C4' 113.7(4) no
O5' C5' H5'1 108.8 no
C4' C5' H5'1 108.8 no
O5' C5' H5'2 108.8 no
C4' C5' H5'2 108.8 no
H5'1 C5' H5'2 107.7 no
C5' O5' H5' 109.2(11) no

loop_
_geom_bond_atom_site_label_1
_geom_bond_atom_site_label_2
_geom_bond_site_symmetry_2
_geom_bond_distance
_geom_bond_publ_flag
N1 C7A . 1.353(5) no
N1 N2 . 1.400(5) no
N1 C1' . 1.447(5) yes
N2 C3 . 1.301(6) no
C3 C3A . 1.423(6) no
C3 Br3 . 1.868(4) yes
C3A C7A . 1.388(6) no
C3A C4 . 1.420(6) no
N4 C4 . 1.340(6) yes
N4 H4A . 0.82(5) no
N4 H4B . 0.82(5) no
C4 N5 . 1.337(6) no
N5 C6 . 1.364(6) no
N6 C6 . 1.355(6) yes
N6 H6A . 0.824(10) no
N6 H6B . 0.82(5) no
C6 N7 . 1.331(6) no
N7 C7A . 1.347(6) no
C1' O4' . 1.408(5) yes
C1' C2' . 1.520(6) no
C1' H1' . 0.9800 no
C2' C3' . 1.520(6) no
C2' H2'1 . 0.9700 no
C2' H2'2 . 0.9700 no
C3' O3' . 1.428(5) no
C3' C4' . 1.538(6) no
C3' H3'1 . 0.9800 no
O3' H3' . 0.82(3) no
C4' O4' . 1.433(5) yes
C4' C5' . 1.497(6) no
C4' H4' . 0.9800 no
C5' O5' . 1.432(6) no
C5' H5'1 . 0.9700 no
C5' H5'2 . 0.9700 no
O5' H5' . 0.82(2) no

loop_
_geom_hbond_atom_site_label_D
_geom_hbond_atom_site_label_H
_geom_hbond_atom_site_label_A
_geom_hbond_site_symmetry_A
_geom_hbond_distance_DH
_geom_hbond_distance_HA
_geom_hbond_distance_DA
_geom_hbond_angle_DHA
N4 H4A O5' 4_575 0.82(5) 2.28(4) 2.989(5) 146(6)
N6 H6B O5' 2_474 0.82(5) 2.12(5) 2.933(5) 167(6)
O3' H3' N5 2_575 0.82(3) 2.27(2) 3.053(5) 159(6)
O5' H5' N7 4_465 0.82(2) 1.98(3) 2.803(5) 177.0(17)

loop_
_geom_torsion_atom_site_label_1
_geom_torsion_atom_site_label_2
_geom_torsion_atom_site_label_3
_geom_torsion_atom_site_label_4
_geom_torsion
_geom_torsion_publ_flag
C7A N1 N2 C3 -0.7(6) yes
C1' N1 N2 C3 -177.2(5) yes
N1 N2 C3 C3A 0.7(7) no
N1 N2 C3 Br3 179.4(4) no
N2 C3 C3A C7A -0.4(7) no
Br3 C3 C3A C7A -179.0(4) no
N2 C3 C3A C4 -178.0(7) no
Br3 C3 C3A C4 3.4(11) yes
C7A C3A C4 N5 2.9(8) no
C3 C3A C4 N5 -179.7(7) no
C7A C3A C4 N4 -178.0(6) no
C3 C3A C4 N4 -0.7(12) no
N4 C4 N5 C6 -178.9(6) no
C3A C4 N5 C6 0.2(8) no
C4 N5 C6 N7 -3.2(8) no
C4 N5 C6 N6 178.0(5) yes
N6 C6 N7 C7A -178.8(4) no
N5 C6 N7 C7A 2.4(7) no
C6 N7 C7A N1 178.9(5) no
C6 N7 C7A C3A 1.3(7) no
N2 N1 C7A N7 -177.4(5) no
C1' N1 C7A N7 -1.4(9) no
N2 N1 C7A C3A 0.5(7) no
C1' N1 C7A C3A 176.6(5) no
C4 C3A C7A N7 -3.9(9) yes
C3 C3A C7A N7 177.9(5) no
C4 C3A C7A N1 178.1(5) no
C3 C3A C7A N1 -0.1(7) no
C7A N1 C1' O4' -105.0(6) yes
N2 N1 C1' O4' 70.7(6) yes
C7A N1 C1' C2' 135.8(5) no
N2 N1 C1' C2' -48.4(6) no
O4' C1' C2' C3' -22.9(4) no
N1 C1' C2' C3' 98.1(4) yes
C1' C2' C3' O3' 147.2(4) no
C1' C2' C3' C4' 29.2(4) yes
O3' C3' C4' O4' -146.1(3) no
C2' C3' C4' O4' -25.9(4) yes
O3' C3' C4' C5' 92.6(5) no
C2' C3' C4' C5' -147.2(4) yes
N1 C1' O4' C4' -116.6(4) yes
C2' C1' O4' C4' 6.4(5) yes
C5' C4' O4' C1' 135.0(4) yes
C3' C4' O4' C1' 12.6(4) yes
O4' C4' C5' O5' 53.6(6) no
C3' C4' C5' O5' 172.0(4) yes

loop_
_cod_related_entry_id
_cod_related_entry_database
_cod_related_entry_code
1 ChemSpider 21181168
